data_7053158
loop_
_publ_author_name
'Gil-Garc\'ia, Rub\'en'
'Fraile, Roberto'
'Donnadieu, Bruno'
'Madariaga, Gotzon'
'Januskaitis, Vaidas'
'Rovira, Jordi'
'Gonz\'alez, Luc\'ia'
'Borr\'as, Joaqu\'in'
'Arn\'aiz, Francisco Javier'
'Garc\'ia-Tojal, Javier'

_publ_section_title
;
 Desulfurization processes of thiosemicarbazonecopper(ii) derivatives in
 acidic and basic aqueous media
;
_journal_issue 11
_journal_name_full 'New Journal of Chemistry'
_journal_page_first 3568
_journal_paper_doi 10.1039/c3nj00321c
_journal_volume 37
_journal_year 2013
_chemical_formula_moiety 'C14 H14 Cl2 Cu2 N8 S2, C12 H8 Cu N2 O4'
_chemical_formula_sum 'C26 H22 Cl2 Cu3 N10 O4 S2'
_chemical_formula_weight 864.18
_chemical_name_systematic
;
 ?
;
_space_group_IT_number 14
_symmetry_cell_setting monoclinic
_symmetry_space_group_name_Hall '-P 2ybc'
_symmetry_space_group_name_H-M 'P 1 21/c 1'
_atom_sites_solution_hydrogens geom
_atom_sites_solution_primary direct
_atom_sites_solution_secondary difmap
_audit_creation_date 2010-11-29T13:14:03-00:00
_audit_creation_method 'WinGX routine CIF_UPDATE'
_cell_angle_alpha 90.00
_cell_angle_beta 110.91(3)
_cell_angle_gamma 90.00
_cell_formula_units_Z 2
_cell_length_a 10.968(4)
_cell_length_b 16.018(6)
_cell_length_c 9.462(3)
_cell_measurement_reflns_used 1238
_cell_measurement_temperature 293(2)
_cell_measurement_theta_max 26.16
_cell_measurement_theta_min 2.36
_cell_volume 1552.9(10)
_computing_cell_refinement 'Stoe IPDS Software (Stoe, 1998)'
_computing_data_collection 'Stoe IPDS Software (Stoe, 1998)'
_computing_data_reduction 'Stoe IPDS Software (Stoe, 1998)'
_computing_molecular_graphics 'CrystalMaker 4.1 (Palmer, D.C., 1994-2001)'
_computing_publication_material 'WinGX publication routines (Farrugia, 1999)'
_computing_structure_refinement 'SHELXL-97 (Sheldrick, 2008)'
_diffrn_ambient_temperature 293(2)
_diffrn_measured_fraction_theta_full 0.974
_diffrn_measured_fraction_theta_max 0.955
_diffrn_measurement_device_type 'Stoe IPDS I'
_diffrn_measurement_method 'Phi scans'
_diffrn_radiation_monochromator graphite
_diffrn_radiation_type MoK\a
_diffrn_radiation_wavelength 0.71073
_diffrn_reflns_av_R_equivalents 0.2374
_diffrn_reflns_av_unetI/netI 0.3158
_diffrn_reflns_limit_h_max 13
_diffrn_reflns_limit_h_min -13
_diffrn_reflns_limit_k_max 19
_diffrn_reflns_limit_k_min -19
_diffrn_reflns_limit_l_max 11
_diffrn_reflns_limit_l_min -11
_diffrn_reflns_number 11981
_diffrn_reflns_theta_full 25
_diffrn_reflns_theta_max 26.16
_diffrn_reflns_theta_min 2.36
_exptl_absorpt_coefficient_mu 2.395
_exptl_absorpt_correction_T_max 0.9289
_exptl_absorpt_correction_T_min 0.8362
_exptl_absorpt_correction_type gaussian
_exptl_absorpt_process_details
;
        a grid of  8 x  8 x  8 =   512 sampling points was used
;
_exptl_crystal_colour geen
_exptl_crystal_density_diffrn 1.848
_exptl_crystal_density_method 'not measured'
_exptl_crystal_description prismatic
_exptl_crystal_F_000 866
_exptl_crystal_size_max 0.0107
_exptl_crystal_size_mid 0.0077
_exptl_crystal_size_min 0.0048
_refine_diff_density_max 0.339
_refine_diff_density_min -0.58
_refine_diff_density_rms 0.091
_refine_ls_extinction_method none
_refine_ls_goodness_of_fit_ref 0.669
_refine_ls_hydrogen_treatment constr
_refine_ls_matrix_type full
_refine_ls_number_parameters 214
_refine_ls_number_reflns 2961
_refine_ls_number_restraints 0
_refine_ls_restrained_S_all 0.669
_refine_ls_R_factor_all 0.2246
_refine_ls_R_factor_gt 0.0463
_refine_ls_shift/su_max 0
_refine_ls_shift/su_mean 0
_refine_ls_structure_factor_coef Fsqd
_refine_ls_weighting_details 'calc w=1/[\s^2^(Fo^2^)+(0.0058P)^2^+0.0000P] where P=(Fo^2^+2Fc^2^)/3'
_refine_ls_weighting_scheme calc
_refine_ls_wR_factor_ref 0.1087
_reflns_number_gt 796
_reflns_number_total 2961
_reflns_threshold_expression >2\s(I)
_cod_data_source_file c3nj00321c.txt
_cod_data_source_block clgua-abs-std
_cod_original_cell_volume 1552.9(9)
_cod_original_sg_symbol_H-M 'P 21/c'
_cod_database_code 7053158

loop_
_symmetry_equiv_pos_as_xyz
'x, y, z'
'-x, y+1/2, -z+1/2'
'-x, -y, -z'
'x, -y-1/2, z-1/2'

loop_
_atom_site_label
_atom_site_fract_x
_atom_site_fract_y
_atom_site_fract_z
_atom_site_U_iso_or_equiv
_atom_site_adp_type
_atom_site_calc_flag
_atom_site_refinement_flags
_atom_site_occupancy
_atom_site_type_symbol
Cu1 0.66023(14) -0.03654(8) 0.53027(17) 0.0508(4) Uani d . 1 Cu
Cl1 0.5260(3) 0.00887(16) 0.3056(3) 0.0608(9) Uani d . 1 Cl
S1 0.7795(3) 0.08172(16) 0.6019(4) 0.0571(10) Uani d . 1 S
N1 0.6073(8) -0.1571(5) 0.5047(11) 0.047(2) Uani d . 1 N
N2 0.7820(8) -0.0801(5) 0.7195(10) 0.045(3) Uani d . 1 N
N3 0.8724(8) -0.0320(6) 0.8279(10) 0.051(3) Uani d . 1 N
N4 0.9641(9) 0.0959(5) 0.8725(11) 0.066(3) Uani d . 1 N
H4A 1.0147 0.0775 0.9589 0.098 Uiso calc R 1 H
H4B 0.9708 0.1467 0.847 0.098 Uiso calc R 1 H
C1 0.5219(11) -0.1970(6) 0.3866(14) 0.061(4) Uani d . 1 C
H1 0.4738 -0.1657 0.3025 0.091 Uiso calc R 1 H
C2 0.5010(11) -0.2824(7) 0.3822(15) 0.065(4) Uani d . 1 C
H2 0.4395 -0.3077 0.2985 0.098 Uiso calc R 1 H
C3 0.5738(12) -0.3282(7) 0.5049(16) 0.068(4) Uani d . 1 C
H3 0.5626 -0.3858 0.5041 0.102 Uiso calc R 1 H
C4 0.6644(11) -0.2903(6) 0.6311(15) 0.065(4) Uani d . 1 C
H4 0.714 -0.3213 0.715 0.098 Uiso calc R 1 H
C5 0.6774(11) -0.2061(6) 0.6267(14) 0.049(3) Uani d . 1 C
C6 0.7719(11) -0.1589(7) 0.7451(14) 0.054(3) Uani d . 1 C
H6 0.8233 -0.1837 0.8356 0.081 Uiso calc R 1 H
C7 0.8755(10) 0.0457(6) 0.7785(12) 0.041(3) Uani d . 1 C
Cu2 1 0 0.5 0.0630(7) Uani d S 1 Cu
O1 0.9174(7) -0.1088(4) 0.4559(9) 0.056(2) Uani d . 1 O
O2 0.9384(8) -0.2380(4) 0.5475(10) 0.069(3) Uani d . 1 O
N5 1.1047(9) -0.0522(5) 0.6900(11) 0.049(3) Uani d . 1 N
C8 1.1963(10) -0.0162(7) 0.8153(14) 0.057(3) Uani d . 1 C
H8 1.2151 0.0403 0.8131 0.085 Uiso calc R 1 H
C9 1.2601(11) -0.0613(7) 0.9425(14) 0.058(4) Uani d . 1 C
H9 1.325 -0.0369 1.0242 0.088 Uiso calc R 1 H
C10 1.2263(12) -0.1436(8) 0.9472(15) 0.075(4) Uani d . 1 C
H10 1.2655 -0.1745 1.035 0.112 Uiso calc R 1 H
C11 1.1333(12) -0.1815(7) 0.8211(15) 0.064(4) Uani d . 1 C
H11 1.1128 -0.2379 0.821 0.096 Uiso calc R 1 H
C12 1.0749(11) -0.1324(7) 0.6996(15) 0.053(3) Uani d . 1 C
C13 0.9686(11) -0.1634(8) 0.5583(15) 0.059(4) Uani d . 1 C

loop_
_atom_site_aniso_label
_atom_site_aniso_U_11
_atom_site_aniso_U_22
_atom_site_aniso_U_33
_atom_site_aniso_U_12
_atom_site_aniso_U_13
_atom_site_aniso_U_23
Cu1 0.0490(8) 0.0406(7) 0.0482(11) 0.0001(7) -0.0004(7) 0.0008(7)
Cl1 0.0590(18) 0.0633(18) 0.045(2) 0.0023(15) 0.0007(15) 0.0090(14)
S1 0.054(2) 0.0481(16) 0.053(2) -0.0060(14) 0.0003(16) 0.0024(15)
N1 0.044(5) 0.057(6) 0.035(7) 0.006(4) 0.007(5) -0.007(5)
N2 0.042(5) 0.046(5) 0.045(7) 0.001(4) 0.012(5) -0.004(4)
N3 0.050(5) 0.052(5) 0.041(7) -0.005(5) 0.004(4) -0.011(5)
N4 0.076(7) 0.041(5) 0.054(7) -0.012(5) -0.008(5) -0.011(5)
C1 0.077(9) 0.045(7) 0.047(9) -0.003(6) 0.007(7) -0.012(6)
C2 0.061(8) 0.049(7) 0.070(11) -0.014(6) 0.006(7) -0.001(7)
C3 0.074(9) 0.050(7) 0.074(12) -0.006(6) 0.020(8) -0.013(7)
C4 0.077(9) 0.040(6) 0.071(10) 0.009(6) 0.018(8) 0.003(6)
C5 0.061(8) 0.033(6) 0.049(9) 0.004(5) 0.014(6) -0.002(5)
C6 0.049(7) 0.048(7) 0.063(10) 0.005(6) 0.019(6) 0.006(6)
C7 0.058(7) 0.026(5) 0.042(8) -0.006(5) 0.022(5) -0.005(5)
Cu2 0.0670(14) 0.0561(12) 0.0490(16) -0.0165(11) 0.0002(11) 0.0024(11)
O1 0.058(5) 0.050(5) 0.045(6) -0.010(4) 0.002(4) 0.008(4)
O2 0.077(6) 0.036(4) 0.075(7) -0.002(4) 0.005(5) 0.000(4)
N5 0.053(6) 0.044(6) 0.051(7) -0.003(4) 0.018(5) -0.010(5)
C8 0.053(7) 0.053(8) 0.058(9) -0.003(6) 0.013(6) 0.000(6)
C9 0.052(7) 0.062(8) 0.050(10) -0.004(6) 0.003(6) -0.006(6)
C10 0.075(10) 0.073(9) 0.054(11) 0.010(7) -0.004(7) 0.002(7)
C11 0.062(8) 0.048(7) 0.063(10) 0.001(6) -0.001(7) 0.007(6)
C12 0.056(8) 0.040(6) 0.059(10) -0.005(6) 0.016(6) -0.007(6)
C13 0.058(8) 0.058(8) 0.057(10) 0.017(6) 0.016(7) 0.005(7)

loop_
_atom_type_symbol
_atom_type_description
_atom_type_scat_dispersion_real
_atom_type_scat_dispersion_imag
_atom_type_scat_source
C C 0.0033 0.0016 'International Tables Vol C Tables 4.2.6.8 and 6.1.1.4'
N N 0.0061 0.0033 'International Tables Vol C Tables 4.2.6.8 and 6.1.1.4'
S S 0.1246 0.1234 'International Tables Vol C Tables 4.2.6.8 and 6.1.1.4'
Cl Cl 0.1484 0.1585 'International Tables Vol C Tables 4.2.6.8 and 6.1.1.4'
Cu Cu 0.3201 1.2651 'International Tables Vol C Tables 4.2.6.8 and 6.1.1.4'
H H 0 0 'International Tables Vol C Tables 4.2.6.8 and 6.1.1.4'
O O 0.0106 0.006 'International Tables Vol C Tables 4.2.6.8 and 6.1.1.4'

loop_
_geom_angle_atom_site_label_1
_geom_angle_atom_site_label_2
_geom_angle_atom_site_label_3
_geom_angle
_geom_angle_site_symmetry_1
_geom_angle_site_symmetry_3
N2 Cu1 N1 80.8(4) . .
N2 Cu1 Cl1 176.6(3) . .
N1 Cu1 Cl1 97.7(3) . .
N2 Cu1 S1 83.7(3) . .
N1 Cu1 S1 162.4(2) . .
Cl1 Cu1 S1 97.28(12) . .
C7 S1 Cu1 95.6(4) . .
C1 N1 C5 116.1(9) . .
C1 N1 Cu1 130.4(8) . .
C5 N1 Cu1 113.3(6) . .
C6 N2 N3 119.4(9) . .
C6 N2 Cu1 116.5(7) . .
N3 N2 Cu1 124.1(7) . .
C7 N3 N2 111.3(8) . .
C7 N4 H4A 120 . .
C7 N4 H4B 120 . .
H4A N4 H4B 120 . .
N1 C1 C2 123.8(11) . .
N1 C1 H1 118.1 . .
C2 C1 H1 118.1 . .
C3 C2 C1 117.7(11) . .
C3 C2 H2 121.1 . .
C1 C2 H2 121.1 . .
C2 C3 C4 121.1(11) . .
C2 C3 H3 119.4 . .
C4 C3 H3 119.4 . .
C5 C4 C3 117.3(11) . .
C5 C4 H4 121.4 . .
C3 C4 H4 121.4 . .
C4 C5 N1 123.9(10) . .
C4 C5 C6 123.5(10) . .
N1 C5 C6 112.5(9) . .
N2 C6 C5 116.9(10) . .
N2 C6 H6 121.6 . .
C5 C6 H6 121.6 . .
N4 C7 N3 115.7(9) . .
N4 C7 S1 119.7(8) . .
N3 C7 S1 124.6(8) . .
O1 Cu2 O1 180.0000(10) 3_756 .
O1 Cu2 N5 83.6(3) 3_756 3_756
O1 Cu2 N5 96.4(3) . 3_756
O1 Cu2 N5 96.4(3) 3_756 .
O1 Cu2 N5 83.6(3) . .
N5 Cu2 N5 180.0000(10) 3_756 .
C13 O1 Cu2 114.0(7) . .
C12 N5 C8 117.7(10) . .
C12 N5 Cu2 113.5(7) . .
C8 N5 Cu2 128.6(7) . .
C9 C8 N5 121.6(10) . .
C9 C8 H8 119.2 . .
N5 C8 H8 119.2 . .
C8 C9 C10 118.5(10) . .
C8 C9 H9 120.7 . .
C10 C9 H9 120.7 . .
C9 C10 C11 120.7(11) . .
C9 C10 H10 119.7 . .
C11 C10 H10 119.7 . .
C12 C11 C10 116.9(11) . .
C12 C11 H11 121.5 . .
C10 C11 H11 121.5 . .
N5 C12 C11 124.3(11) . .
N5 C12 C13 112.7(11) . .
C11 C12 C13 122.9(11) . .
O2 C13 O1 124.6(11) . .
O2 C13 C12 119.4(11) . .
O1 C13 C12 115.9(11) . .

loop_
_geom_bond_atom_site_label_1
_geom_bond_atom_site_label_2
_geom_bond_site_symmetry_2
_geom_bond_distance
Cu1 N2 . 1.942(9)
Cu1 N1 . 2.005(8)
Cu1 Cl1 . 2.232(3)
Cu1 S1 . 2.264(3)
S1 C7 . 1.725(11)
N1 C1 . 1.337(12)
N1 C5 . 1.381(13)
N2 C6 . 1.296(11)
N2 N3 . 1.379(10)
N3 C7 . 1.335(11)
N4 C7 . 1.328(11)
N4 H4A . 0.86
N4 H4B . 0.86
C1 C2 . 1.385(13)
C1 H1 . 0.93
C2 C3 . 1.364(15)
C2 H2 . 0.93
C3 C4 . 1.392(15)
C3 H3 . 0.93
C4 C5 . 1.358(13)
C4 H4 . 0.93
C5 C6 . 1.440(14)
C6 H6 . 0.93
Cu2 O1 3_756 1.940(7)
Cu2 O1 . 1.940(7)
Cu2 N5 3_756 1.943(9)
Cu2 N5 . 1.943(9)
O1 C13 . 1.277(13)
O2 C13 . 1.233(12)
N5 C12 . 1.337(12)
N5 C8 . 1.377(13)
C8 C9 . 1.364(14)
C8 H8 . 0.93
C9 C10 . 1.375(14)
C9 H9 . 0.93
C10 C11 . 1.401(15)
C10 H10 . 0.93
C11 C12 . 1.351(15)
C11 H11 . 0.93
C12 C13 . 1.510(15)

loop_
_geom_hbond_atom_site_label_D
_geom_hbond_atom_site_label_H
_geom_hbond_atom_site_label_A
_geom_hbond_distance_DH
_geom_hbond_distance_HA
_geom_hbond_distance_DA
_geom_hbond_angle_DHA
_geom_hbond_site_symmetry_A
N4 H4A N3 0.86 2.09 2.945(12) 177 3_757
N4 H4B O2 0.86 2.17 2.868(10) 139 2_756

loop_
_geom_torsion_atom_site_label_1
_geom_torsion_atom_site_label_2
_geom_torsion_atom_site_label_3
_geom_torsion_atom_site_label_4
_geom_torsion
_geom_torsion_site_symmetry_1
N2 Cu1 S1 C7 -6.1(5) .
N1 Cu1 S1 C7 -34.7(11) .
Cl1 Cu1 S1 C7 177.1(4) .
N2 Cu1 N1 C1 -174.5(11) .
Cl1 Cu1 N1 C1 2.4(11) .
S1 Cu1 N1 C1 -145.7(9) .
N2 Cu1 N1 C5 1.0(8) .
Cl1 Cu1 N1 C5 178.0(8) .
S1 Cu1 N1 C5 29.8(16) .
N1 Cu1 N2 C6 -2.6(9) .
S1 Cu1 N2 C6 -174.2(9) .
N1 Cu1 N2 N3 -179.8(9) .
S1 Cu1 N2 N3 8.7(8) .
C6 N2 N3 C7 175.7(11) .
Cu1 N2 N3 C7 -7.2(12) .
C5 N1 C1 C2 0.5(18) .
Cu1 N1 C1 C2 175.9(9) .
N1 C1 C2 C3 -1(2) .
C1 C2 C3 C4 1(2) .
C2 C3 C4 C5 0(2) .
C3 C4 C5 N1 -0.7(19) .
C3 C4 C5 C6 -176.5(13) .
C1 N1 C5 C4 0.5(18) .
Cu1 N1 C5 C4 -175.7(10) .
C1 N1 C5 C6 176.7(11) .
Cu1 N1 C5 C6 0.5(13) .
N3 N2 C6 C5 -179.0(10) .
Cu1 N2 C6 C5 3.7(14) .
C4 C5 C6 N2 173.5(12) .
N1 C5 C6 N2 -2.7(16) .
N2 N3 C7 N4 -177.0(10) .
N2 N3 C7 S1 -0.2(13) .
Cu1 S1 C7 N4 -177.9(9) .
Cu1 S1 C7 N3 5.4(10) .
N5 Cu2 O1 C13 176.5(9) 3_756
N5 Cu2 O1 C13 -3.5(9) .
O1 Cu2 N5 C12 -179.0(8) 3_756
O1 Cu2 N5 C12 1.0(8) .
O1 Cu2 N5 C8 5.8(11) 3_756
O1 Cu2 N5 C8 -174.2(11) .
C12 N5 C8 C9 3.5(17) .
Cu2 N5 C8 C9 178.5(9) .
N5 C8 C9 C10 -3.5(19) .
C8 C9 C10 C11 3(2) .
C9 C10 C11 C12 -3(2) .
C8 N5 C12 C11 -3.6(19) .
Cu2 N5 C12 C11 -179.3(11) .
C8 N5 C12 C13 177.0(11) .
Cu2 N5 C12 C13 1.3(13) .
C10 C11 C12 N5 3(2) .
C10 C11 C12 C13 -177.2(13) .
Cu2 O1 C13 O2 -173.7(10) .
Cu2 O1 C13 C12 5.1(14) .
N5 C12 C13 O2 174.6(11) .
C11 C12 C13 O2 -5(2) .
N5 C12 C13 O1 -4.3(16) .
C11 C12 C13 O1 176.3(13) .
